data_7215221
loop_
_publ_author_name
'Gubaidullin, Aidar T.'
'Samigullina, Aida I.'
'Bredikhina, Zemfira A.'
'Bredikhin, Alexander A.'

_publ_section_title
;
 Crystal structure of chiral ortho-alkyl phenyl ethers of glycerol: true
 racemic compound, normal, false and anomalous conglomerates within the
 single five-membered family
;
_journal_issue 29
_journal_name_full CrystEngComm
_journal_page_first 6716
_journal_paper_doi 10.1039/c4ce00519h
_journal_volume 16
_journal_year 2014
_chemical_absolute_configuration rm
_chemical_formula_moiety 'C12 H18 O3'
_chemical_formula_sum 'C12 H18 O3'
_chemical_formula_weight 210.26
_chemical_name_systematic
;
 ?
;
_space_group_IT_number 4
_symmetry_cell_setting monoclinic
_symmetry_Int_Tables_number 4
_symmetry_space_group_name_Hall 'P 2yb'
_symmetry_space_group_name_H-M 'P 1 21 1'
_atom_sites_solution_hydrogens geom
_atom_sites_solution_primary direct
_atom_sites_solution_secondary difmap
_audit_creation_method SHELXL-97
_cell_angle_alpha 90.00
_cell_angle_beta 90.117(2)
_cell_angle_gamma 90.00
_cell_formula_units_Z 4
_cell_length_a 5.0077(9)
_cell_length_b 30.877(6)
_cell_length_c 7.4685(14)
_cell_measurement_reflns_used 9908
_cell_measurement_temperature 150(2)
_cell_measurement_theta_max 28.00
_cell_measurement_theta_min 2.64
_cell_volume 1154.8(4)
_computing_cell_refinement 'APEX2 v2008.6-1 (Bruker AXS)'
_computing_data_collection 'Bruker SMART'
_computing_data_reduction 'SAINT V7.34A (Bruker AXS, 2006)'
_computing_molecular_graphics 'Ortep-3 for Windows (Farrugia, 1997)'
_computing_publication_material 'WinGX publication routines (Farrugia, 1999)'
_computing_structure_refinement 'SHELXL-97 (Sheldrick, 1997)'
_computing_structure_solution 'SHELXS-97 (Sheldrick, 1990)'
_diffrn_ambient_temperature 150(2)
_diffrn_measured_fraction_theta_full 0.986
_diffrn_measured_fraction_theta_max 0.986
_diffrn_measurement_device_type 'Bruker APEX-II CCD'
_diffrn_measurement_method 'omega scan'
_diffrn_radiation_monochromator graphite
_diffrn_radiation_source 'fine-focus sealed tube'
_diffrn_radiation_type MoK\a
_diffrn_radiation_wavelength 0.71073
_diffrn_reflns_av_R_equivalents 0.0320
_diffrn_reflns_av_sigmaI/netI 0.0271
_diffrn_reflns_limit_h_max 6
_diffrn_reflns_limit_h_min -6
_diffrn_reflns_limit_k_max 39
_diffrn_reflns_limit_k_min -39
_diffrn_reflns_limit_l_max 9
_diffrn_reflns_limit_l_min -9
_diffrn_reflns_number 19369
_diffrn_reflns_theta_full 26.99
_diffrn_reflns_theta_max 26.99
_diffrn_reflns_theta_min 2.64
_exptl_absorpt_coefficient_mu 0.085
_exptl_absorpt_correction_T_max 0.9966
_exptl_absorpt_correction_T_min 0.9379
_exptl_absorpt_correction_type multi-scan
_exptl_absorpt_process_details
;
G.M. Sheldrick (1998a). SADABS v.2.01, Bruker.
Siemens Area Detector Absorption Correction Program.
Bruker AXS. Madison. Wisconsin. USA
;
_exptl_crystal_colour colourless
_exptl_crystal_density_diffrn 1.209
_exptl_crystal_density_method 'not measured'
_exptl_crystal_description plate
_exptl_crystal_F_000 456
_exptl_crystal_size_max 0.76
_exptl_crystal_size_mid 0.24
_exptl_crystal_size_min 0.04
_refine_diff_density_max 0.299
_refine_diff_density_min -0.328
_refine_diff_density_rms 0.068
_refine_ls_extinction_method none
_refine_ls_goodness_of_fit_ref 1.104
_refine_ls_hydrogen_treatment mixed
_refine_ls_matrix_type full
_refine_ls_number_parameters 287
_refine_ls_number_reflns 4995
_refine_ls_number_restraints 1
_refine_ls_restrained_S_all 1.104
_refine_ls_R_factor_all 0.0616
_refine_ls_R_factor_gt 0.0603
_refine_ls_shift/su_max 0.001
_refine_ls_shift/su_mean 0.000
_refine_ls_structure_factor_coef Fsqd
_refine_ls_weighting_details 'calc w=1/[\s^2^(Fo^2^)+(0.0714P)^2^+1.3166P] where P=(Fo^2^+2Fc^2^)/3'
_refine_ls_weighting_scheme calc
_refine_ls_wR_factor_gt 0.1569
_refine_ls_wR_factor_ref 0.1578
_reflns_number_gt 4839
_reflns_number_total 4995
_reflns_threshold_expression >2sigma(I)
_cod_data_source_file c4ce00519h1.cif
_cod_data_source_block br_39_p21
_cod_depositor_comments
;
The following automatic conversions were performed:

'_symmetry_cell_setting' value 'Monoclinic' changed to 'monoclinic'
according to
/usr/data/users/saulius/crontab/automatic-downloads/rss-feeds/RSC/lib/dictionaries/cif_core.dic
dictionary named 'cif_core.dic' version 2.4.2 from 2011-04-26.

Automatic conversion script
Id: cif_fix_values 2281 2013-09-26 08:29:07Z andrius 

 Adding full bibliography for 7215219--7215224.cif.
;
_cod_original_sg_symbol_H-M 'P 21'
_cod_database_code 7215221

loop_
_symmetry_equiv_pos_as_xyz
'x, y, z'
'-x, y+1/2, -z'

loop_
_atom_site_label
_atom_site_type_symbol
_atom_site_fract_x
_atom_site_fract_y
_atom_site_fract_z
_atom_site_U_iso_or_equiv
_atom_site_adp_type
_atom_site_occupancy
_atom_site_symmetry_multiplicity
_atom_site_calc_flag
_atom_site_refinement_flags
C1A C 0.7114(6) 0.90695(9) 0.5710(4) 0.0179(5) Uani 1 1 d .
H11A H 0.5953 0.9160 0.6714 0.022 Uiso 1 1 calc R
H12A H 0.7920 0.8787 0.6024 0.022 Uiso 1 1 calc R
C2A C 0.5430(5) 0.90209(9) 0.4007(3) 0.0159(5) Uani 1 1 d .
H20A H 0.4212 0.8767 0.4157 0.019 Uiso 1 1 calc R
C3A C 0.7136(5) 0.89487(9) 0.2332(4) 0.0158(5) Uani 1 1 d .
H31A H 0.5988 0.8883 0.1286 0.019 Uiso 1 1 calc R
H32A H 0.8203 0.9210 0.2061 0.019 Uiso 1 1 calc R
C4A C 1.0507(5) 0.84543(9) 0.1369(4) 0.0160(5) Uani 1 1 d .
C5A C 1.2185(6) 0.81032(9) 0.1778(4) 0.0186(5) Uani 1 1 d .
C6A C 1.3908(6) 0.79544(10) 0.0487(4) 0.0231(6) Uani 1 1 d .
H6A H 1.5068 0.7719 0.0753 0.028 Uiso 1 1 calc R
C7A C 1.3979(6) 0.81470(12) -0.1240(4) 0.0263(7) Uani 1 1 d .
H7A H 1.5155 0.8040 -0.2134 0.032 Uiso 1 1 calc R
C8A C 1.2324(6) 0.84896(10) -0.1596(4) 0.0234(6) Uani 1 1 d .
H8A H 1.2368 0.8620 -0.2747 0.028 Uiso 1 1 calc R
C9A C 1.0578(6) 0.86507(9) -0.0308(4) 0.0179(5) Uani 1 1 d .
H9A H 0.9455 0.8891 -0.0570 0.021 Uiso 1 1 calc R
C10A C 1.2048(6) 0.78918(9) 0.3619(4) 0.0215(6) Uani 1 1 d .
H13A H 1.3803 0.7761 0.3901 0.026 Uiso 1 1 calc R
H14A H 1.1687 0.8118 0.4527 0.026 Uiso 1 1 calc R
C11A C 0.9901(8) 0.75437(11) 0.3745(5) 0.0328(7) Uani 1 1 d .
H15A H 1.0371 0.7301 0.2940 0.039 Uiso 1 1 calc R
H16A H 0.8177 0.7665 0.3333 0.039 Uiso 1 1 calc R
C12A C 0.9580(9) 0.73716(13) 0.5653(5) 0.0417(9) Uani 1 1 d .
H17A H 1.1271 0.7245 0.6057 0.062 Uiso 1 1 calc R
H18A H 0.8181 0.7150 0.5672 0.062 Uiso 1 1 calc R
H19A H 0.9082 0.7610 0.6451 0.062 Uiso 1 1 calc R
O1A O 0.9182(4) 0.93836(7) 0.5457(3) 0.0219(5) Uani 1 1 d .
O2A O 0.3854(4) 0.93947(7) 0.3644(3) 0.0200(4) Uani 1 1 d .
O3A O 0.8852(4) 0.85898(7) 0.2726(3) 0.0201(4) Uani 1 1 d .
H1A H 0.920(6) 0.9522(11) 0.647(5) 0.010(7) Uiso 1 1 d .
H2A H 0.328(12) 0.9484(19) 0.472(9) 0.068(17) Uiso 1 1 d .
C1B C 0.5855(5) 0.01181(9) 1.0697(4) 0.0168(5) Uani 1 1 d .
H11B H 0.7023 0.0027 1.1700 0.020 Uiso 1 1 calc R
H12B H 0.5047 0.0400 1.1016 0.020 Uiso 1 1 calc R
C2B C 0.7523(5) 0.01704(9) 0.9015(4) 0.0151(5) Uani 1 1 d .
H20B H 0.8730 0.0426 0.9166 0.018 Uiso 1 1 calc R
C3B C 0.5823(5) 0.02371(9) 0.7359(4) 0.0160(5) Uani 1 1 d .
H31B H 0.6967 0.0300 0.6311 0.019 Uiso 1 1 calc R
H32B H 0.4763 -0.0026 0.7102 0.019 Uiso 1 1 calc R
C4B C 0.2471(5) 0.07353(9) 0.6345(3) 0.0147(5) Uani 1 1 d .
C5B C 0.0878(5) 0.10981(9) 0.6730(4) 0.0179(5) Uani 1 1 d .
C6B C -0.0840(6) 0.12455(10) 0.5390(4) 0.0217(6) Uani 1 1 d .
H6B H -0.1944 0.1489 0.5629 0.026 Uiso 1 1 calc R
C7B C -0.0997(6) 0.10504(11) 0.3723(4) 0.0248(6) Uani 1 1 d .
H7B H -0.2185 0.1158 0.2835 0.030 Uiso 1 1 calc R
C8B C 0.0612(6) 0.06956(10) 0.3378(4) 0.0204(6) Uani 1 1 d .
H8B H 0.0524 0.0560 0.2238 0.024 Uiso 1 1 calc R
C9B C 0.2359(5) 0.05340(9) 0.4671(4) 0.0188(5) Uani 1 1 d .
H9B H 0.3457 0.0291 0.4418 0.023 Uiso 1 1 calc R
C10B C 0.1085(6) 0.13235(9) 0.8509(4) 0.0189(5) Uani 1 1 d .
H13B H 0.0893 0.1105 0.9470 0.023 Uiso 1 1 calc R
H14B H -0.0423 0.1529 0.8619 0.023 Uiso 1 1 calc R
C11B C 0.3696(6) 0.15712(10) 0.8808(4) 0.0238(6) Uani 1 1 d .
H15B H 0.5214 0.1366 0.8743 0.029 Uiso 1 1 calc R
H16B H 0.3920 0.1788 0.7843 0.029 Uiso 1 1 calc R
C12B C 0.3747(8) 0.17999(12) 1.0610(5) 0.0336(8) Uani 1 1 d .
H17B H 0.5446 0.1954 1.0751 0.050 Uiso 1 1 calc R
H18B H 0.3557 0.1586 1.1570 0.050 Uiso 1 1 calc R
H19B H 0.2270 0.2008 1.0670 0.050 Uiso 1 1 calc R
O1B O 0.3790(4) -0.01950(7) 1.0457(3) 0.0223(4) Uani 1 1 d .
O2B O 0.9117(4) -0.02061(7) 0.8650(3) 0.0177(4) Uani 1 1 d .
O3B O 0.4091(4) 0.05957(6) 0.7712(3) 0.0180(4) Uani 1 1 d .
H1B H 0.423(19) -0.035(3) 1.138(13) 0.14(3) Uiso 1 1 d .
H2B H 1.070(8) -0.0191(12) 0.914(5) 0.019(8) Uiso 1 1 d .

loop_
_atom_site_aniso_label
_atom_site_aniso_U_11
_atom_site_aniso_U_22
_atom_site_aniso_U_33
_atom_site_aniso_U_23
_atom_site_aniso_U_13
_atom_site_aniso_U_12
C1A 0.0157(12) 0.0231(14) 0.0150(12) 0.0013(10) 0.0027(10) -0.0015(10)
C2A 0.0140(12) 0.0202(13) 0.0136(12) 0.0022(10) 0.0032(10) -0.0011(10)
C3A 0.0180(12) 0.0185(12) 0.0109(12) -0.0001(9) -0.0007(9) 0.0014(10)
C4A 0.0143(12) 0.0214(13) 0.0122(12) -0.0014(10) 0.0001(10) -0.0020(10)
C5A 0.0187(13) 0.0193(13) 0.0178(13) -0.0015(11) -0.0029(10) -0.0007(10)
C6A 0.0202(14) 0.0276(15) 0.0213(15) -0.0058(12) -0.0020(11) 0.0023(11)
C7A 0.0186(14) 0.0405(18) 0.0199(15) -0.0105(13) 0.0041(11) 0.0031(13)
C8A 0.0196(14) 0.0329(16) 0.0177(14) -0.0022(12) 0.0030(11) -0.0050(12)
C9A 0.0178(13) 0.0227(14) 0.0131(13) -0.0030(10) 0.0008(10) 0.0005(10)
C10A 0.0260(14) 0.0213(14) 0.0172(13) 0.0041(11) -0.0014(11) 0.0055(11)
C11A 0.047(2) 0.0297(16) 0.0218(16) 0.0035(13) -0.0031(14) -0.0063(15)
C12A 0.061(3) 0.039(2) 0.0255(18) 0.0081(15) 0.0064(17) -0.0081(18)
O1A 0.0147(10) 0.0348(12) 0.0162(10) -0.0071(9) 0.0030(7) -0.0052(9)
O2A 0.0174(10) 0.0269(11) 0.0157(10) 0.0017(8) 0.0036(8) 0.0026(8)
O3A 0.0211(10) 0.0244(11) 0.0148(10) 0.0003(8) 0.0048(8) 0.0054(8)
C1B 0.0160(12) 0.0231(14) 0.0112(12) 0.0002(10) -0.0023(9) 0.0018(10)
C2B 0.0147(12) 0.0171(12) 0.0133(12) -0.0016(10) -0.0010(10) 0.0014(10)
C3B 0.0156(12) 0.0190(13) 0.0134(12) 0.0005(10) 0.0009(10) 0.0010(10)
C4B 0.0131(11) 0.0195(13) 0.0115(12) 0.0013(10) -0.0009(9) -0.0022(9)
C5B 0.0138(12) 0.0221(13) 0.0179(13) 0.0043(10) 0.0009(10) -0.0007(10)
C6B 0.0149(13) 0.0250(14) 0.0253(15) 0.0040(12) 0.0036(11) 0.0019(11)
C7B 0.0191(14) 0.0306(16) 0.0248(15) 0.0069(13) -0.0050(11) 0.0000(12)
C8B 0.0212(13) 0.0279(15) 0.0121(12) 0.0011(11) -0.0012(10) -0.0016(11)
C9B 0.0160(12) 0.0225(13) 0.0179(13) -0.0002(11) 0.0020(10) -0.0015(10)
C10B 0.0146(12) 0.0204(13) 0.0218(14) 0.0014(11) 0.0024(10) 0.0016(10)
C11B 0.0183(14) 0.0230(14) 0.0301(17) -0.0034(12) 0.0081(12) -0.0024(11)
C12B 0.0357(19) 0.0264(16) 0.039(2) -0.0049(14) 0.0019(15) -0.0080(14)
O1B 0.0167(10) 0.0301(12) 0.0200(11) 0.0077(9) -0.0034(8) -0.0054(8)
O2B 0.0135(9) 0.0238(10) 0.0159(9) -0.0020(8) -0.0019(7) 0.0038(8)
O3B 0.0192(9) 0.0207(10) 0.0142(9) -0.0023(8) -0.0024(7) 0.0045(8)

loop_
_atom_type_symbol
_atom_type_description
_atom_type_scat_dispersion_real
_atom_type_scat_dispersion_imag
_atom_type_scat_source
C C 0.0033 0.0016 'International Tables Vol C Tables 4.2.6.8 and 6.1.1.4'
H H 0.0000 0.0000 'International Tables Vol C Tables 4.2.6.8 and 6.1.1.4'
O O 0.0106 0.0060 'International Tables Vol C Tables 4.2.6.8 and 6.1.1.4'

loop_
_geom_angle_atom_site_label_1
_geom_angle_atom_site_label_2
_geom_angle_atom_site_label_3
_geom_angle
O1A C1A C2A 110.7(2)
O1A C1A H11A 109.5
C2A C1A H11A 109.5
O1A C1A H12A 109.5
C2A C1A H12A 109.5
H11A C1A H12A 108.1
O2A C2A C1A 112.5(2)
O2A C2A C3A 105.8(2)
C1A C2A C3A 112.7(2)
O2A C2A H20A 108.6
C1A C2A H20A 108.6
C3A C2A H20A 108.6
O3A C3A C2A 106.3(2)
O3A C3A H31A 110.5
C2A C3A H31A 110.5
O3A C3A H32A 110.5
C2A C3A H32A 110.5
H31A C3A H32A 108.7
O3A C4A C9A 123.2(2)
O3A C4A C5A 115.8(2)
C9A C4A C5A 121.0(3)
C6A C5A C4A 118.8(3)
C6A C5A C10A 121.3(3)
C4A C5A C10A 119.9(3)
C5A C6A C7A 120.9(3)
C5A C6A H6A 119.5
C7A C6A H6A 119.5
C8A C7A C6A 118.9(3)
C8A C7A H7A 120.6
C6A C7A H7A 120.6
C7A C8A C9A 121.5(3)
C7A C8A H8A 119.2
C9A C8A H8A 119.2
C4A C9A C8A 118.9(3)
C4A C9A H9A 120.6
C8A C9A H9A 120.6
C11A C10A C5A 113.0(2)
C11A C10A H13A 109.0
C5A C10A H13A 109.0
C11A C10A H14A 109.0
C5A C10A H14A 109.0
H13A C10A H14A 107.8
C10A C11A C12A 112.2(3)
C10A C11A H15A 109.2
C12A C11A H15A 109.2
C10A C11A H16A 109.2
C12A C11A H16A 109.2
H15A C11A H16A 107.9
C11A C12A H17A 109.5
C11A C12A H18A 109.5
H17A C12A H18A 109.5
C11A C12A H19A 109.5
H17A C12A H19A 109.5
H18A C12A H19A 109.5
C1A O1A H1A 103(2)
C2A O2A H2A 105(4)
C4A O3A C3A 116.5(2)
O1B C1B C2B 111.6(2)
O1B C1B H11B 109.3
C2B C1B H11B 109.3
O1B C1B H12B 109.3
C2B C1B H12B 109.3
H11B C1B H12B 108.0
O2B C2B C3B 105.5(2)
O2B C2B C1B 112.2(2)
C3B C2B C1B 112.4(2)
O2B C2B H20B 108.9
C3B C2B H20B 108.9
C1B C2B H20B 108.9
O3B C3B C2B 107.1(2)
O3B C3B H31B 110.3
C2B C3B H31B 110.3
O3B C3B H32B 110.3
C2B C3B H32B 110.3
H31B C3B H32B 108.5
O3B C4B C9B 123.3(2)
O3B C4B C5B 115.7(2)
C9B C4B C5B 121.1(2)
C6B C5B C4B 117.6(3)
C6B C5B C10B 121.6(3)
C4B C5B C10B 120.8(2)
C7B C6B C5B 122.5(3)
C7B C6B H6B 118.8
C5B C6B H6B 118.8
C8B C7B C6B 118.7(3)
C8B C7B H7B 120.7
C6B C7B H7B 120.7
C7B C8B C9B 121.3(3)
C7B C8B H8B 119.4
C9B C8B H8B 119.4
C8B C9B C4B 119.0(3)
C8B C9B H9B 120.5
C4B C9B H9B 120.5
C5B C10B C11B 114.7(2)
C5B C10B H13B 108.6
C11B C10B H13B 108.6
C5B C10B H14B 108.6
C11B C10B H14B 108.6
H13B C10B H14B 107.6
C12B C11B C10B 112.0(3)
C12B C11B H15B 109.2
C10B C11B H15B 109.2
C12B C11B H16B 109.2
C10B C11B H16B 109.2
H15B C11B H16B 107.9
C11B C12B H17B 109.5
C11B C12B H18B 109.5
H17B C12B H18B 109.5
C11B C12B H19B 109.5
H17B C12B H19B 109.5
H18B C12B H19B 109.5
C1B O1B H1B 96(6)
C2B O2B H2B 113(2)
C4B O3B C3B 117.6(2)

loop_
_geom_bond_atom_site_label_1
_geom_bond_atom_site_label_2
_geom_bond_distance
C1A O1A 1.432(3)
C1A C2A 1.532(4)
C1A H11A 0.9900
C1A H12A 0.9900
C2A O2A 1.424(3)
C2A C3A 1.533(3)
C2A H20A 1.0000
C3A O3A 1.432(3)
C3A H31A 0.9900
C3A H32A 0.9900
C4A O3A 1.376(3)
C4A C9A 1.392(4)
C4A C5A 1.405(4)
C5A C6A 1.374(4)
C5A C10A 1.524(4)
C6A C7A 1.421(5)
C6A H6A 0.9500
C7A C8A 1.370(5)
C7A H7A 0.9500
C8A C9A 1.393(4)
C8A H8A 0.9500
C9A H9A 0.9500
C10A C11A 1.523(5)
C10A H13A 0.9900
C10A H14A 0.9900
C11A C12A 1.530(5)
C11A H15A 0.9900
C11A H16A 0.9900
C12A H17A 0.9800
C12A H18A 0.9800
C12A H19A 0.9800
O1A H1A 0.87(4)
O2A H2A 0.89(6)
C1B O1B 1.427(3)
C1B C2B 1.519(4)
C1B H11B 0.9900
C1B H12B 0.9900
C2B O2B 1.436(3)
C2B C3B 1.514(4)
C2B H20B 1.0000
C3B O3B 1.431(3)
C3B H31B 0.9900
C3B H32B 0.9900
C4B O3B 1.372(3)
C4B C9B 1.397(4)
C4B C5B 1.405(4)
C5B C6B 1.395(4)
C5B C10B 1.503(4)
C6B C7B 1.385(5)
C6B H6B 0.9500
C7B C8B 1.385(5)
C7B H7B 0.9500
C8B C9B 1.394(4)
C8B H8B 0.9500
C9B H9B 0.9500
C10B C11B 1.531(4)
C10B H13B 0.9900
C10B H14B 0.9900
C11B C12B 1.520(5)
C11B H15B 0.9900
C11B H16B 0.9900
C12B H17B 0.9800
C12B H18B 0.9800
C12B H19B 0.9800
O1B H1B 0.87(10)
O2B H2B 0.87(4)

loop_
_geom_torsion_atom_site_label_1
_geom_torsion_atom_site_label_2
_geom_torsion_atom_site_label_3
_geom_torsion_atom_site_label_4
_geom_torsion
O1A C1A C2A O2A -69.1(3)
O1A C1A C2A C3A 50.4(3)
O2A C2A C3A O3A 176.4(2)
C1A C2A C3A O3A 53.1(3)
O3A C4A C5A C6A -179.4(3)
C9A C4A C5A C6A -0.1(4)
O3A C4A C5A C10A 1.3(4)
C9A C4A C5A C10A -179.5(3)
C4A C5A C6A C7A -0.8(4)
C10A C5A C6A C7A 178.5(3)
C5A C6A C7A C8A 1.0(5)
C6A C7A C8A C9A -0.2(5)
O3A C4A C9A C8A -180.0(3)
C5A C4A C9A C8A 0.9(4)
C7A C8A C9A C4A -0.7(5)
C6A C5A C10A C11A -93.5(3)
C4A C5A C10A C11A 85.8(3)
C5A C10A C11A C12A -173.5(3)
C9A C4A O3A C3A 0.6(4)
C5A C4A O3A C3A 179.7(2)
C2A C3A O3A C4A 177.4(2)
O1B C1B C2B O2B -69.0(3)
O1B C1B C2B C3B 49.6(3)
O2B C2B C3B O3B 176.7(2)
C1B C2B C3B O3B 54.2(3)
O3B C4B C5B C6B -178.7(2)
C9B C4B C5B C6B 0.9(4)
O3B C4B C5B C10B 2.8(4)
C9B C4B C5B C10B -177.6(3)
C4B C5B C6B C7B -0.5(4)
C10B C5B C6B C7B 177.9(3)
C5B C6B C7B C8B 0.0(5)
C6B C7B C8B C9B 0.2(4)
C7B C8B C9B C4B 0.2(4)
O3B C4B C9B C8B 178.9(3)
C5B C4B C9B C8B -0.7(4)
C6B C5B C10B C11B -108.7(3)
C4B C5B C10B C11B 69.7(3)
C5B C10B C11B C12B 178.6(3)
C9B C4B O3B C3B 2.7(4)
C5B C4B O3B C3B -177.7(2)
C2B C3B O3B C4B 175.8(2)
